data_7208890
loop_
_publ_author_name
'Mol\<canov, Kre\<simir'
'Koji\'c-Prodi\'c, Biserka'
'Babi\'c, Darko'
'Stare, Jernej'

_publ_section_title
;
 Face-to-face stacking of dianionic quinoid rings in crystals of alkali
 salts of 2,5-dihydroxyquinone in view of \p-system polarization
;
_journal_issue 1
_journal_name_full CrystEngComm
_journal_page_first 135
_journal_paper_doi 10.1039/c2ce26119g
_journal_volume 15
_journal_year 2013
_chemical_formula_moiety 'C6 H2 Cs2 O4'
_chemical_formula_sum 'C6 H2 Cs2 O4'
_chemical_formula_weight 403.89
_space_group_IT_number 65
_symmetry_cell_setting orthorhombic
_symmetry_space_group_name_Hall '-C 2 2'
_symmetry_space_group_name_H-M 'C m m m'
_audit_creation_date 2010-05-13T13:25:29-00:00
_audit_creation_method 'WinGX routine CIF_UPDATE'
_cell_angle_alpha 90
_cell_angle_beta 90
_cell_angle_gamma 90
_cell_formula_units_Z 2
_cell_length_a 8.2553(11)
_cell_length_b 12.8490(16)
_cell_length_c 3.8880(4)
_cell_measurement_reflns_used 1042
_cell_measurement_temperature 293(2)
_cell_measurement_theta_max 75.9936
_cell_measurement_theta_min 6.3675
_cell_volume 412.41(9)
_computing_cell_refinement
;
CrysAlisPro, Oxford Diffraction Ltd.,
Version 1.171.33.55 (release 05-01-2010 CrysAlis171 .NET)
(compiled Jan 5 2010,16:28:46)
;
_computing_data_collection
;
CrysAlisPro, Oxford Diffraction Ltd.,
Version 1.171.33.55 (release 05-01-2010 CrysAlis171 .NET)
(compiled Jan 5 2010,16:28:46)
;
_computing_data_reduction
;
CrysAlisPro, Oxford Diffraction Ltd.,
Version 1.171.33.55 (release 05-01-2010 CrysAlis171 .NET)
(compiled Jan 5 2010,16:28:46)
;
_computing_molecular_graphics 'Ortep-3 for Windows (Farrugia, 1997)'
_computing_publication_material 'WinGX publication routines (Farrugia, 1999)'
_computing_structure_refinement 'SHELXL-97 (Sheldrick, 1997)'
_computing_structure_solution 'SHELXS-97 (Sheldrick, 1997)'
_diffrn_ambient_temperature 293(2)
_diffrn_measured_fraction_theta_full 0.986
_diffrn_measured_fraction_theta_max 0.989
_diffrn_measurement_device_type 'Xcalibur, Ruby'
_diffrn_measurement_method '\w scans'
_diffrn_radiation_probe x-ray
_diffrn_radiation_type CuK\a
_diffrn_radiation_wavelength 1.54179
_diffrn_reflns_av_R_equivalents 0.0972
_diffrn_reflns_limit_h_max 8
_diffrn_reflns_limit_h_min -10
_diffrn_reflns_limit_k_max 15
_diffrn_reflns_limit_k_min -16
_diffrn_reflns_limit_l_max 4
_diffrn_reflns_limit_l_min -4
_diffrn_reflns_number 1318
_diffrn_reflns_theta_full 76.18
_diffrn_reflns_theta_max 76.18
_diffrn_reflns_theta_min 6.37
_exptl_absorpt_coefficient_mu 68.746
_exptl_absorpt_correction_T_max 1
_exptl_absorpt_correction_T_min 0.13266
_exptl_absorpt_correction_type multi-scan
_exptl_crystal_colour 'orange brown'
_exptl_crystal_density_diffrn 3.252
_exptl_crystal_density_method 'not measured'
_exptl_crystal_description prism
_exptl_crystal_F_000 360
_exptl_crystal_size_max 0.15
_exptl_crystal_size_mid 0.12
_exptl_crystal_size_min 0.10
_refine_diff_density_max 2.168
_refine_diff_density_min -1.912
_refine_ls_extinction_method none
_refine_ls_goodness_of_fit_ref 1.102
_refine_ls_hydrogen_treatment none
_refine_ls_matrix_type full
_refine_ls_number_parameters 25
_refine_ls_number_reflns 274
_refine_ls_number_restraints 0
_refine_ls_restrained_S_all 1.102
_refine_ls_R_factor_gt 0.055
_refine_ls_shift/su_max 0
_refine_ls_structure_factor_coef Fsqd
_refine_ls_weighting_details 'calc w=1/[\s^2^(Fo^2^)+(0.1252P)^2^+0.0000P] where P=(Fo^2^+2Fc^2^)/3'
_refine_ls_weighting_scheme calc
_refine_ls_wR_factor_ref 0.1534
_reflns_number_gt 253
_reflns_number_total 274
_reflns_threshold_expression >2sigma(I)
_cod_data_source_file c2ce26119g.txt
_cod_data_source_block cs2dhq-1
_cod_database_code 7208890

loop_
_symmetry_equiv_pos_as_xyz
'x, y, z'
'-x, -y, z'
'x, -y, -z'
'-x, y, -z'
'x+1/2, y+1/2, z'
'-x+1/2, -y+1/2, z'
'x+1/2, -y+1/2, -z'
'-x+1/2, y+1/2, -z'
'-x, -y, -z'
'x, y, -z'
'-x, y, z'
'x, -y, z'
'-x+1/2, -y+1/2, -z'
'x+1/2, y+1/2, -z'
'-x+1/2, y+1/2, z'
'x+1/2, -y+1/2, z'

loop_
_atom_site_label
_atom_site_type_symbol
_atom_site_fract_x
_atom_site_fract_y
_atom_site_fract_z
_atom_site_U_iso_or_equiv
_atom_site_adp_type
_atom_site_occupancy
_atom_site_calc_flag
_atom_site_refinement_flags
O1 O 0.1755(19) 0 0.5 0.031(3) Uani 1 d S
C2 C 0.4137(12) 0.1000(7) 0.5 0.0257(19) Uani 1 d S
C1 C 0.3233(17) 0 0.5 0.025(2) Uani 1 d S
O2 O 0.331(3) 0.1820(16) 0.5 0.035(4) Uani 0.5 d SP
Cs1 Cs 0 0.15737(5) 0 0.0329(6) Uani 1 d S

loop_
_atom_site_aniso_label
_atom_site_aniso_U_11
_atom_site_aniso_U_22
_atom_site_aniso_U_33
_atom_site_aniso_U_23
_atom_site_aniso_U_13
_atom_site_aniso_U_12
O1 0.027(7) 0.032(6) 0.035(8) 0 0 0
C2 0.025(5) 0.025(4) 0.027(5) 0 0 0.002(3)
C1 0.016(6) 0.030(5) 0.027(6) 0 0 0
O2 0.046(12) 0.026(7) 0.032(9) 0 0 -0.004(9)
Cs1 0.0396(9) 0.0287(8) 0.0303(8) 0 0 0

loop_
_atom_type_symbol
_atom_type_description
_atom_type_scat_dispersion_real
_atom_type_scat_dispersion_imag
_atom_type_scat_source
C C 0.018 0.009 'International Tables Vol C Tables 4.2.6.8 and 6.1.1.4'
H H 0 0 'International Tables Vol C Tables 4.2.6.8 and 6.1.1.4'
Cs Cs -0.746 7.905 'International Tables Vol C Tables 4.2.6.8 and 6.1.1.4'
O O 0.049 0.032 'International Tables Vol C Tables 4.2.6.8 and 6.1.1.4'

loop_
_geom_angle_atom_site_label_1
_geom_angle_atom_site_label_2
_geom_angle_atom_site_label_3
_geom_angle
_geom_angle_site_symmetry_1
_geom_angle_site_symmetry_3
O2 C2 C2 122.8(11) . 11_655
O2 C2 C1 117.1(13) . .
C2 C2 C1 120.1(6) 11_655 .
O1 C1 C2 120.1(6) . .
O1 C1 C2 120.1(6) . 3_556
C2 C1 C2 119.7(12) . 3_556

loop_
_geom_bond_atom_site_label_1
_geom_bond_atom_site_label_2
_geom_bond_distance
_geom_bond_site_symmetry_2
O1 C1 1.22(2) .
C2 O2 1.25(2) .
C2 C2 1.43(2) 11_655
C2 C1 1.486(11) .
C1 C2 1.486(11) 3_556

loop_
_geom_torsion_atom_site_label_1
_geom_torsion_atom_site_label_2
_geom_torsion_atom_site_label_3
_geom_torsion_atom_site_label_4
_geom_torsion
_geom_torsion_site_symmetry_1
_geom_torsion_site_symmetry_4
O2 C2 C1 O1 0 . .
C2 C2 C1 O1 180 11_655 .
O2 C2 C1 C2 180 . 3_556
C2 C2 C1 C2 0 11_655 3_556
